data_2241078
loop_
_publ_author_name
'Jotani, Mukesh M.'
'Yeo, Chien Ing'
'Tiekink, Edward R. T.'

_publ_section_title
;
 Crystal structure of 1-(4-methylphenyl)-3-(propan-2-ylideneamino)thiourea
;
_journal_coeditor_code HB7507
_journal_issue 10
_journal_name_full 'Acta Crystallographica Section E'
_journal_page_first 1236
_journal_page_last 1241
_journal_paper_doi 10.1107/S2056989015017624
_journal_volume 71
_journal_year 2015
_chemical_formula_iupac 'C11 H15 N3 S'
_chemical_formula_moiety 'C11 H15 N3 S'
_chemical_formula_sum 'C11 H15 N3 S'
_chemical_formula_weight 221.32
_chemical_name_systematic
;
1-(4-Methylphenyl)-3-(propan-2-ylideneamino)thiourea
;
_space_group_crystal_system monoclinic
_space_group_IT_number 14
_space_group_name_Hall '-P 2ybc'
_space_group_name_H-M_alt 'P 1 21/c 1'
_symmetry_space_group_name_Hall '-P 2ybc'
_symmetry_space_group_name_H-M 'P 1 21/c 1'
_atom_sites_solution_hydrogens mixed
_audit_creation_method SHELXL-2014/7
_cell_angle_alpha 90
_cell_angle_beta 102.6900(10)
_cell_angle_gamma 90
_cell_formula_units_Z 4
_cell_length_a 13.7289(13)
_cell_length_b 7.4341(7)
_cell_length_c 11.5757(11)
_cell_measurement_reflns_used 1590
_cell_measurement_temperature 100(2)
_cell_measurement_theta_max 25.46
_cell_measurement_theta_min 3.04
_cell_volume 1152.58(19)
_computing_cell_refinement
;
APEX2 (Bruker, 2008)
;
_computing_data_collection
;
APEX2 (Bruker, 2008)
;
_computing_data_reduction
;
SAINT (Bruker, 2008)
;
_computing_molecular_graphics
;
ORTEP-3 for Windows (Farrugia, 2012), <i>QMol</i> (Gans & Shalloway,
2001),
DIAMOND (Brandenburg, 2006)
;
_computing_publication_material
;
publCIF (Westrip, 2010)
;
_computing_structure_refinement
;
SHELXL2014/7 (Sheldrick, 2015)
;
_computing_structure_solution
;
SHELXS97 (Sheldrick, 2008)
;
_diffrn_ambient_temperature 100(2)
_diffrn_measured_fraction_theta_full 0.999
_diffrn_measured_fraction_theta_max 0.999
_diffrn_measurement_device_type 'Bruker SMART APEX CCD'
_diffrn_measurement_method '\f and \w scans'
_diffrn_radiation_monochromator graphite
_diffrn_radiation_source 'fine-focus sealed tube'
_diffrn_radiation_type MoK\a
_diffrn_radiation_wavelength 0.71073
_diffrn_reflns_av_R_equivalents 0.0502
_diffrn_reflns_limit_h_max 17
_diffrn_reflns_limit_h_min -17
_diffrn_reflns_limit_k_max 9
_diffrn_reflns_limit_k_min -9
_diffrn_reflns_limit_l_max 15
_diffrn_reflns_limit_l_min -13
_diffrn_reflns_number 10739
_diffrn_reflns_theta_full 27.499
_diffrn_reflns_theta_max 27.499
_diffrn_reflns_theta_min 3.042
_diffrn_standards_decay_% 0
_diffrn_standards_interval_count 0
_diffrn_standards_interval_time 0
_diffrn_standards_number 0
_exptl_absorpt_coefficient_mu 0.252
_exptl_absorpt_correction_T_max 0.9925
_exptl_absorpt_correction_T_min 0.9704
_exptl_absorpt_correction_type multi-scan
_exptl_absorpt_process_details
;
(SADABS; Sheldrick, 1996)
;
_exptl_crystal_colour light-brown
_exptl_crystal_density_diffrn 1.275
_exptl_crystal_description prism
_exptl_crystal_F_000 472
_exptl_crystal_size_max 0.12
_exptl_crystal_size_mid 0.05
_exptl_crystal_size_min 0.03
_refine_diff_density_max 0.271
_refine_diff_density_min -0.267
_refine_ls_extinction_method none
_refine_ls_goodness_of_fit_ref 1.024
_refine_ls_hydrogen_treatment mixed
_refine_ls_matrix_type full
_refine_ls_number_parameters 147
_refine_ls_number_reflns 2646
_refine_ls_number_restraints 2
_refine_ls_restrained_S_all 1.024
_refine_ls_R_factor_all 0.0573
_refine_ls_R_factor_gt 0.0408
_refine_ls_shift/su_max 0.000
_refine_ls_shift/su_mean 0.000
_refine_ls_structure_factor_coef Fsqd
_refine_ls_weighting_details 'w=1/[\s^2^(Fo^2^)+(0.0332P)^2^+0.7356P] where P=(Fo^2^+2Fc^2^)/3'
_refine_ls_weighting_scheme calc
_refine_ls_wR_factor_gt 0.0884
_refine_ls_wR_factor_ref 0.0979
_reflns_number_gt 2052
_reflns_number_total 2646
_reflns_threshold_expression 'I > 2\s(I)'
_cod_data_source_file hb7507sup1.cif
_cod_data_source_block I
_cod_database_code 2241078
_shelx_space_group_comment
;
The symmetry employed for this shelxl refinement is uniquely defined
by the following loop, which should always be used as a source of
symmetry information in preference to the above space-group names.
They are only intended as comments.
;
_shelx_estimated_absorpt_t_min 0.970
_shelx_estimated_absorpt_t_max 0.992

loop_
_space_group_symop_operation_xyz
'x, y, z'
'-x, y+1/2, -z+1/2'
'-x, -y, -z'
'x, -y-1/2, z-1/2'

loop_
_atom_site_type_symbol
_atom_site_label
_atom_site_fract_x
_atom_site_fract_y
_atom_site_fract_z
_atom_site_U_iso_or_equiv
_atom_site_adp_type
_atom_site_calc_flag
_atom_site_occupancy
S S1 0.14991(3) 0.10760(6) 0.53754(4) 0.01865(13) Uani d 1
N N1 0.17657(11) 0.1754(2) 0.31707(14) 0.0179(3) Uani d 1
H H1N 0.1468(14) 0.175(3) 0.2419(9) 0.023(6) Uiso d 1
N N2 0.01790(11) 0.1178(2) 0.33437(14) 0.0174(3) Uani d 1
H H2N -0.0236(13) 0.073(3) 0.3744(17) 0.032(6) Uiso d 1
N N3 -0.00516(11) 0.1118(2) 0.21071(13) 0.0177(3) Uani d 1
C C1 0.11491(13) 0.1348(2) 0.38949(16) 0.0158(4) Uani d 1
C C2 0.28274(13) 0.1793(2) 0.34532(16) 0.0174(4) Uani d 1
C C3 0.33249(14) 0.0928(3) 0.26883(17) 0.0218(4) Uani d 1
H H3 0.2955 0.0313 0.2013 0.026 Uiso calc 1
C C4 0.43587(14) 0.0956(3) 0.29054(17) 0.0240(4) Uani d 1
H H4 0.4688 0.0357 0.2374 0.029 Uiso calc 1
C C5 0.49234(14) 0.1841(3) 0.38822(17) 0.0218(4) Uani d 1
C C6 0.44118(15) 0.2713(3) 0.46362(18) 0.0240(4) Uani d 1
H H6 0.4781 0.3329 0.5311 0.029 Uiso calc 1
C C7 0.33772(14) 0.2703(3) 0.44266(17) 0.0221(4) Uani d 1
H H7 0.3046 0.3319 0.4949 0.027 Uiso calc 1
C C8 0.60488(15) 0.1844(3) 0.4134(2) 0.0316(5) Uani d 1
H H8A 0.6299 0.3006 0.4475 0.047 Uiso calc 1
H H8B 0.6271 0.1650 0.3395 0.047 Uiso calc 1
H H8C 0.6307 0.0880 0.4695 0.047 Uiso calc 1
C C9 -0.09645(13) 0.1333(2) 0.15732(16) 0.0163(4) Uani d 1
C C10 -0.18214(14) 0.1717(3) 0.21420(17) 0.0220(4) Uani d 1
H H10A -0.1571 0.2260 0.2922 0.033 Uiso calc 1
H H10B -0.2169 0.0592 0.2233 0.033 Uiso calc 1
H H10C -0.2285 0.2549 0.1643 0.033 Uiso calc 1
C C11 -0.11855(14) 0.1185(3) 0.02523(16) 0.0201(4) Uani d 1
H H11A -0.0561 0.1262 -0.0024 0.030 Uiso calc 1
H H11B -0.1631 0.2166 -0.0096 0.030 Uiso calc 1
H H11C -0.1509 0.0028 0.0011 0.030 Uiso calc 1

loop_
_atom_site_aniso_label
_atom_site_aniso_U_11
_atom_site_aniso_U_22
_atom_site_aniso_U_33
_atom_site_aniso_U_12
_atom_site_aniso_U_13
_atom_site_aniso_U_23
S1 0.0168(2) 0.0218(2) 0.0167(2) -0.00133(19) 0.00219(18) 0.00207(18)
N1 0.0133(8) 0.0252(8) 0.0149(8) -0.0017(6) 0.0020(6) 0.0013(7)
N2 0.0148(8) 0.0226(8) 0.0149(8) -0.0018(6) 0.0033(6) 0.0014(6)
N3 0.0182(8) 0.0196(8) 0.0152(8) -0.0022(6) 0.0037(6) 0.0000(6)
C1 0.0149(9) 0.0129(8) 0.0196(9) 0.0003(7) 0.0041(7) 0.0007(7)
C2 0.0151(9) 0.0177(8) 0.0194(9) -0.0003(7) 0.0040(7) 0.0046(7)
C3 0.0200(10) 0.0272(10) 0.0181(10) -0.0009(8) 0.0043(8) 0.0008(8)
C4 0.0194(10) 0.0308(11) 0.0239(11) 0.0016(8) 0.0092(8) 0.0014(8)
C5 0.0171(10) 0.0233(9) 0.0247(10) -0.0006(8) 0.0038(8) 0.0080(8)
C6 0.0203(10) 0.0258(10) 0.0245(11) -0.0051(8) 0.0018(8) -0.0010(8)
C7 0.0206(10) 0.0224(9) 0.0251(11) -0.0026(8) 0.0087(8) -0.0040(8)
C8 0.0172(10) 0.0364(12) 0.0408(13) -0.0008(9) 0.0053(9) 0.0085(10)
C9 0.0182(9) 0.0121(8) 0.0186(9) -0.0004(7) 0.0041(7) 0.0009(7)
C10 0.0178(10) 0.0288(10) 0.0179(10) 0.0056(8) 0.0009(8) 0.0009(8)
C11 0.0199(10) 0.0228(9) 0.0167(9) -0.0008(8) 0.0020(8) 0.0004(7)

loop_
_atom_type_symbol
_atom_type_description
_atom_type_scat_dispersion_real
_atom_type_scat_dispersion_imag
_atom_type_scat_source
C C 0.0033 0.0016 'International Tables Vol C Tables 4.2.6.8 and 6.1.1.4'
H H 0.0000 0.0000 'International Tables Vol C Tables 4.2.6.8 and 6.1.1.4'
N N 0.0061 0.0033 'International Tables Vol C Tables 4.2.6.8 and 6.1.1.4'
S S 0.1246 0.1234 'International Tables Vol C Tables 4.2.6.8 and 6.1.1.4'

loop_
_geom_angle_atom_site_label_1
_geom_angle_atom_site_label_2
_geom_angle_atom_site_label_3
_geom_angle
C1 N1 C2 127.79(16)
C1 N1 H1N 113.3(14)
C2 N1 H1N 117.3(14)
C1 N2 N3 117.72(15)
C1 N2 H2N 118.4(15)
N3 N2 H2N 120.2(15)
C9 N3 N2 117.91(15)
N1 C1 N2 114.54(16)
N1 C1 S1 125.45(14)
N2 C1 S1 120.00(14)
C7 C2 C3 119.20(17)
C7 C2 N1 122.98(17)
C3 C2 N1 117.79(17)
C4 C3 C2 120.30(18)
C4 C3 H3 119.9
C2 C3 H3 119.9
C3 C4 C5 121.42(18)
C3 C4 H4 119.3
C5 C4 H4 119.3
C4 C5 C6 117.52(17)
C4 C5 C8 121.55(18)
C6 C5 C8 120.92(18)
C7 C6 C5 121.69(18)
C7 C6 H6 119.2
C5 C6 H6 119.2
C2 C7 C6 119.87(18)
C2 C7 H7 120.1
C6 C7 H7 120.1
C5 C8 H8A 109.5
C5 C8 H8B 109.5
H8A C8 H8B 109.5
C5 C8 H8C 109.5
H8A C8 H8C 109.5
H8B C8 H8C 109.5
N3 C9 C11 116.21(16)
N3 C9 C10 126.34(17)
C11 C9 C10 117.46(16)
C9 C10 H10A 109.5
C9 C10 H10B 109.5
H10A C10 H10B 109.5
C9 C10 H10C 109.5
H10A C10 H10C 109.5
H10B C10 H10C 109.5
C9 C11 H11A 109.5
C9 C11 H11B 109.5
H11A C11 H11B 109.5
C9 C11 H11C 109.5
H11A C11 H11C 109.5
H11B C11 H11C 109.5

loop_
_geom_bond_atom_site_label_1
_geom_bond_atom_site_label_2
_geom_bond_distance
S1 C1 1.6873(18)
N1 C1 1.350(2)
N1 C2 1.422(2)
N1 H1N 0.876(9)
N2 C1 1.350(2)
N2 N3 1.397(2)
N2 H2N 0.875(9)
N3 C9 1.280(2)
C2 C7 1.387(3)
C2 C3 1.389(3)
C3 C4 1.386(3)
C3 H3 0.9500
C4 C5 1.388(3)
C4 H4 0.9500
C5 C6 1.395(3)
C5 C8 1.508(3)
C6 C7 1.387(3)
C6 H6 0.9500
C7 H7 0.9500
C8 H8A 0.9800
C8 H8B 0.9800
C8 H8C 0.9800
C9 C11 1.496(2)
C9 C10 1.496(3)
C10 H10A 0.9800
C10 H10B 0.9800
C10 H10C 0.9800
C11 H11A 0.9800
C11 H11B 0.9800
C11 H11C 0.9800

loop_
_geom_hbond_atom_site_label_D
_geom_hbond_atom_site_label_H
_geom_hbond_atom_site_label_A
_geom_hbond_site_symmetry_A
_geom_hbond_distance_DH
_geom_hbond_distance_HA
_geom_hbond_distance_DA
_geom_hbond_angle_DHA
N1 H1N N3 . 0.876(11) 2.091(19) 2.572(2) 113.7(14)
N1 H1N S1 4_565 0.876(11) 2.873(15) 3.5618(17) 136.7(17)
N2 H2N S1 3_556 0.875(19) 2.57(2) 3.4373(16) 169.0(19)
C8 H8C Cg1 3_656 0.98 2.81 3.716(2) 154

loop_
_geom_torsion_atom_site_label_1
_geom_torsion_atom_site_label_2
_geom_torsion_atom_site_label_3
_geom_torsion_atom_site_label_4
_geom_torsion
C1 N2 N3 C9 -165.78(16)
C2 N1 C1 N2 -171.29(17)
C2 N1 C1 S1 9.3(3)
N3 N2 C1 N1 11.0(2)
N3 N2 C1 S1 -169.57(12)
C1 N1 C2 C7 -50.1(3)
C1 N1 C2 C3 132.2(2)
C7 C2 C3 C4 0.8(3)
N1 C2 C3 C4 178.60(17)
C2 C3 C4 C5 0.0(3)
C3 C4 C5 C6 -0.4(3)
C3 C4 C5 C8 178.82(19)
C4 C5 C6 C7 0.0(3)
C8 C5 C6 C7 -179.16(18)
C3 C2 C7 C6 -1.1(3)
N1 C2 C7 C6 -178.81(17)
C5 C6 C7 C2 0.7(3)
N2 N3 C9 C11 -177.62(15)
N2 N3 C9 C10 2.4(3)

_cod_database_fobs_code 2241078
